data_4316939
loop_
_publ_author_name
'Yuji Miura'
'Fumiko Shimizu'
'Tomoyuki Mochida'

_publ_section_title
;
 Preparation, Properties, and Crystal Structures of Organometallic Ionic
 Liquids Comprising 1-Ferrocenyl-3-alkylimidazolium-Based Salts of
 Bis(trifluoromethanesulfonyl)amide and Hexafluorophosphate
;
_journal_name_full 'Inorganic Chemistry'
_journal_page_first 10032
_journal_page_last 10040
_journal_paper_doi 10.1021/ic1013363
_journal_volume 49
_journal_year 2010
_chemical_formula_moiety 'C17 H21 Fe N2, C2 F6 N O4 S2'
_chemical_formula_sum 'C19 H21 F6 Fe N3 O4 S2'
_chemical_formula_weight 589.36
_chemical_name_systematic
; 
 ? 
;
_space_group_IT_number 14
_symmetry_cell_setting monoclinic
_symmetry_space_group_name_Hall '-P 2ybc'
_symmetry_space_group_name_H-M 'P 1 21/c 1'
_atom_sites_solution_hydrogens geom
_atom_sites_solution_primary direct
_atom_sites_solution_secondary difmap
_audit_creation_method SHELXL-97
_cell_angle_alpha 90.00
_cell_angle_beta 97.6490(10)
_cell_angle_gamma 90.00
_cell_formula_units_Z 4
_cell_length_a 9.7368(5)
_cell_length_b 20.6111(10)
_cell_length_c 11.8747(6)
_cell_measurement_reflns_used 9779
_cell_measurement_temperature 100(2)
_cell_measurement_theta_max 27.29
_cell_measurement_theta_min 2.63
_cell_volume 2361.9(2)
_computing_cell_refinement 'Bruker SMART'
_computing_data_collection 'Bruker SMART'
_computing_data_reduction 'Bruker SAINT'
_computing_molecular_graphics 'Bruker SHELXTL'
_computing_publication_material 'Bruker SHELXTL'
_computing_structure_refinement 'SHELXL-97 (Sheldrick, 2008)'
_computing_structure_solution 'Bruker SHELXTL'
_diffrn_ambient_temperature 100(2)
_diffrn_detector_area_resol_mean 8.366
_diffrn_measured_fraction_theta_full 0.997
_diffrn_measured_fraction_theta_max 0.997
_diffrn_measurement_device_type 'CCD area detector'
_diffrn_measurement_method 'phi and omega scans'
_diffrn_radiation_monochromator graphite
_diffrn_radiation_source 'fine-focus sealed tube'
_diffrn_radiation_type MoK\a
_diffrn_radiation_wavelength 0.71073
_diffrn_reflns_av_R_equivalents 0.0145
_diffrn_reflns_av_sigmaI/netI 0.0145
_diffrn_reflns_limit_h_max 11
_diffrn_reflns_limit_h_min -10
_diffrn_reflns_limit_k_max 22
_diffrn_reflns_limit_k_min -24
_diffrn_reflns_limit_l_max 14
_diffrn_reflns_limit_l_min -14
_diffrn_reflns_number 12196
_diffrn_reflns_theta_full 25.03
_diffrn_reflns_theta_max 25.03
_diffrn_reflns_theta_min 2.11
_diffrn_standards_decay_% ?0
_exptl_absorpt_coefficient_mu 0.895
_exptl_absorpt_correction_T_max 0.8850
_exptl_absorpt_correction_T_min 0.7273
_exptl_absorpt_correction_type empirical
_exptl_absorpt_process_details 'SADABS; Sheldrick, 1996'
_exptl_crystal_colour yellow
_exptl_crystal_density_diffrn 1.657
_exptl_crystal_density_method 'not measured'
_exptl_crystal_description block
_exptl_crystal_F_000 1200
_exptl_crystal_size_max 0.38
_exptl_crystal_size_mid 0.25
_exptl_crystal_size_min 0.14
_refine_diff_density_max 0.295
_refine_diff_density_min -0.389
_refine_diff_density_rms 0.066
_refine_ls_extinction_coef 0
_refine_ls_extinction_method none
_refine_ls_goodness_of_fit_ref 1.044
_refine_ls_hydrogen_treatment constr
_refine_ls_matrix_type full
_refine_ls_number_parameters 317
_refine_ls_number_reflns 4167
_refine_ls_number_restraints 0
_refine_ls_restrained_S_all 1.044
_refine_ls_R_factor_all 0.0248
_refine_ls_R_factor_gt 0.0228
_refine_ls_shift/su_max 0.005
_refine_ls_shift/su_mean 0.000
_refine_ls_structure_factor_coef Fsqd
_refine_ls_weighting_details 'calc w=1/[\s^2^(Fo^2^)+(0.0333P)^2^+1.2551P] where P=(Fo^2^+2Fc^2^)/3'
_refine_ls_weighting_scheme calc
_refine_ls_wR_factor_gt 0.0606
_refine_ls_wR_factor_ref 0.0621
_reflns_number_gt 3901
_reflns_number_total 4167
_reflns_threshold_expression >2\s(I)
_cod_data_source_file ic1013363_si_002_3.cif
_cod_data_source_block 4-TFSA
_cod_depositor_comments
;
The following automatic conversions were performed:

'_symmetry_cell_setting' value 'Monoclinic' changed to 'monoclinic'
according to the built-in table from CIF Core dictionary named
'cif_core.dic' version 2.4.1 from 2010-06-29.

Automatic conversion script
Id: cif_fix_values 1646 2011-03-28 12:23:43Z adriana 
;
_cod_database_code 4316939

loop_
_symmetry_equiv_pos_as_xyz
'x, y, z'
'-x, y+1/2, -z+1/2'
'-x, -y, -z'
'x, -y-1/2, z-1/2'

loop_
_atom_site_label
_atom_site_type_symbol
_atom_site_fract_x
_atom_site_fract_y
_atom_site_fract_z
_atom_site_U_iso_or_equiv
_atom_site_adp_type
_atom_site_occupancy
_atom_site_symmetry_multiplicity
_atom_site_calc_flag
_atom_site_refinement_flags
_atom_site_disorder_assembly
_atom_site_disorder_group
Fe1 Fe 0.19687(2) 0.651018(10) 0.377019(17) 0.01910(8) Uani 1 1 d . . .
S2 S 0.70263(4) 0.793227(17) 0.42086(3) 0.01920(10) Uani 1 1 d . . .
S3 S 0.78167(4) 0.923479(17) 0.40995(3) 0.02005(10) Uani 1 1 d . . .
F6 F 0.88355(11) 0.87094(5) 0.23682(8) 0.0353(2) Uani 1 1 d . . .
O4 O 0.90758(11) 0.91131(5) 0.48313(9) 0.0252(2) Uani 1 1 d . . .
F5 F 0.92312(12) 0.97329(5) 0.25939(10) 0.0434(3) Uani 1 1 d . . .
F1 F 0.52651(11) 0.79742(6) 0.56915(10) 0.0425(3) Uani 1 1 d . . .
O1 O 0.60056(12) 0.75637(5) 0.35045(10) 0.0276(3) Uani 1 1 d . . .
F2 F 0.67456(13) 0.71964(5) 0.59376(9) 0.0430(3) Uani 1 1 d . . .
F4 F 0.71933(12) 0.93956(6) 0.19035(9) 0.0427(3) Uani 1 1 d . . .
N1 N 0.22959(13) 0.79776(6) 0.33521(10) 0.0178(3) Uani 1 1 d . . .
F3 F 0.73743(12) 0.81762(5) 0.63884(8) 0.0401(3) Uani 1 1 d . . .
O2 O 0.84390(11) 0.77376(5) 0.42879(10) 0.0268(3) Uani 1 1 d . . .
O3 O 0.71181(12) 0.98403(5) 0.42032(10) 0.0280(3) Uani 1 1 d . . .
N2 N 0.31042(13) 0.89527(6) 0.35772(11) 0.0195(3) Uani 1 1 d . . .
C18 C 0.65754(18) 0.78177(8) 0.56453(14) 0.0278(4) Uani 1 1 d . . .
C19 C 0.83021(18) 0.92669(8) 0.26560(14) 0.0286(4) Uani 1 1 d . . .
C12 C 0.19899(16) 0.89099(8) 0.41805(13) 0.0224(3) Uani 1 1 d . . .
H12 H 0.1643 0.9247 0.4611 0.027 Uiso 1 1 calc R . .
C2 C 0.07226(17) 0.70562(8) 0.26132(13) 0.0224(3) Uani 1 1 d . . .
H2 H -0.0143 0.7246 0.2710 0.027 Uiso 1 1 calc R . .
C1 C 0.20565(16) 0.73385(7) 0.29017(12) 0.0190(3) Uani 1 1 d . . .
C5 C 0.30942(17) 0.69044(7) 0.26132(12) 0.0209(3) Uani 1 1 d . . .
H5 H 0.4067 0.6976 0.2713 0.025 Uiso 1 1 calc R . .
C3 C 0.09413(18) 0.64341(8) 0.21511(13) 0.0246(3) Uani 1 1 d . . .
H3 H 0.0237 0.6130 0.1889 0.030 Uiso 1 1 calc R . .
C15 C 0.29174(16) 1.00009(8) 0.25776(14) 0.0229(3) Uani 1 1 d . . .
H15A H 0.2205 1.0188 0.3004 0.028 Uiso 1 1 calc R . .
H15B H 0.2435 0.9747 0.1936 0.028 Uiso 1 1 calc R . .
C13 C 0.32679(16) 0.83861(7) 0.30841(13) 0.0189(3) Uani 1 1 d . . .
H13 H 0.3961 0.8287 0.2618 0.023 Uiso 1 1 calc R . .
C7 C 0.0986(2) 0.64283(10) 0.51764(15) 0.0375(4) Uani 1 1 d . . .
H7 H 0.0102 0.6599 0.5268 0.045 Uiso 1 1 calc R . .
C4 C 0.23817(17) 0.63424(8) 0.21459(13) 0.0230(3) Uani 1 1 d . . .
H4 H 0.2803 0.5968 0.1875 0.028 Uiso 1 1 calc R . .
C11 C 0.14840(16) 0.83012(8) 0.40455(13) 0.0216(3) Uani 1 1 d . . .
H11 H 0.0718 0.8128 0.4365 0.026 Uiso 1 1 calc R . .
C9 C 0.2700(2) 0.57427(8) 0.47554(14) 0.0324(4) Uani 1 1 d . . .
H9 H 0.3166 0.5373 0.4514 0.039 Uiso 1 1 calc R . .
C14 C 0.38471(16) 0.95526(7) 0.33536(14) 0.0227(3) Uani 1 1 d . . .
H14A H 0.4678 0.9442 0.2995 0.027 Uiso 1 1 calc R . .
H14B H 0.4157 0.9777 0.4081 0.027 Uiso 1 1 calc R . .
C16 C 0.37318(19) 1.05489(8) 0.21132(16) 0.0327(4) Uani 1 1 d . . .
H16A H 0.4152 1.0824 0.2751 0.039 Uiso 1 1 calc R . .
H16B H 0.4492 1.0362 0.1740 0.039 Uiso 1 1 calc R . .
C6 C 0.2267(2) 0.67498(9) 0.54410(14) 0.0349(4) Uani 1 1 d . . .
H6 H 0.2393 0.7176 0.5740 0.042 Uiso 1 1 calc R . .
C8 C 0.1253(2) 0.58036(9) 0.47481(15) 0.0359(4) Uani 1 1 d . . .
H8 H 0.0578 0.5483 0.4501 0.043 Uiso 1 1 calc R . .
C10 C 0.3339(2) 0.63262(9) 0.51836(14) 0.0323(4) Uani 1 1 d . . .
H10 H 0.4304 0.6418 0.5281 0.039 Uiso 1 1 calc R . .
C17 C 0.2815(2) 1.09673(9) 0.12613(16) 0.0407(5) Uani 1 1 d . . .
H17A H 0.2434 1.0701 0.0610 0.061 Uiso 1 1 calc R . .
H17B H 0.3366 1.1321 0.1001 0.061 Uiso 1 1 calc R . .
H17C H 0.2054 1.1149 0.1625 0.061 Uiso 1 1 calc R . .
N3 N 0.66986(13) 0.86766(6) 0.39875(12) 0.0225(3) Uani 1 1 d . . .

loop_
_atom_site_aniso_label
_atom_site_aniso_U_11
_atom_site_aniso_U_22
_atom_site_aniso_U_33
_atom_site_aniso_U_23
_atom_site_aniso_U_13
_atom_site_aniso_U_12
Fe1 0.02652(13) 0.01525(12) 0.01576(12) -0.00052(8) 0.00366(9) -0.00256(8)
S2 0.02011(19) 0.01463(18) 0.0230(2) -0.00023(14) 0.00342(15) -0.00023(14)
S3 0.0211(2) 0.01517(18) 0.0237(2) -0.00046(14) 0.00220(15) -0.00074(14)
F6 0.0458(6) 0.0340(6) 0.0278(5) -0.0027(4) 0.0112(5) 0.0039(5)
O4 0.0231(6) 0.0247(6) 0.0269(6) -0.0015(5) 0.0003(5) -0.0013(5)
F5 0.0494(7) 0.0363(6) 0.0473(7) 0.0099(5) 0.0166(5) -0.0125(5)
F1 0.0354(6) 0.0508(7) 0.0457(6) 0.0030(5) 0.0216(5) 0.0022(5)
O1 0.0293(6) 0.0195(6) 0.0327(6) -0.0039(5) -0.0015(5) -0.0022(5)
F2 0.0654(8) 0.0272(6) 0.0384(6) 0.0122(5) 0.0148(5) 0.0020(5)
F4 0.0481(7) 0.0489(7) 0.0287(5) 0.0125(5) -0.0036(5) 0.0055(5)
N1 0.0201(6) 0.0156(6) 0.0176(6) 0.0000(5) 0.0022(5) -0.0014(5)
F3 0.0527(7) 0.0419(6) 0.0248(5) -0.0055(5) 0.0019(5) -0.0036(5)
O2 0.0232(6) 0.0194(6) 0.0386(7) 0.0021(5) 0.0074(5) 0.0021(4)
O3 0.0273(6) 0.0157(6) 0.0408(7) -0.0034(5) 0.0033(5) 0.0003(4)
N2 0.0195(6) 0.0159(6) 0.0225(6) 0.0006(5) 0.0010(5) -0.0009(5)
C18 0.0325(9) 0.0247(8) 0.0272(8) 0.0018(7) 0.0076(7) -0.0003(7)
C19 0.0322(9) 0.0263(9) 0.0275(9) 0.0052(7) 0.0048(7) -0.0015(7)
C12 0.0229(8) 0.0210(8) 0.0238(8) -0.0021(6) 0.0053(6) 0.0003(6)
C2 0.0238(8) 0.0211(8) 0.0216(8) 0.0001(6) 0.0001(6) -0.0021(6)
C1 0.0257(8) 0.0165(7) 0.0145(7) 0.0003(6) 0.0022(6) -0.0016(6)
C5 0.0264(8) 0.0198(8) 0.0169(7) -0.0005(6) 0.0048(6) -0.0021(6)
C3 0.0316(9) 0.0220(8) 0.0190(8) -0.0027(6) -0.0010(6) -0.0074(7)
C15 0.0250(8) 0.0180(7) 0.0261(8) -0.0007(6) 0.0043(6) -0.0014(6)
C13 0.0211(8) 0.0174(7) 0.0179(7) 0.0013(6) 0.0017(6) 0.0004(6)
C7 0.0508(12) 0.0408(11) 0.0245(9) 0.0085(8) 0.0182(8) 0.0058(9)
C4 0.0340(9) 0.0194(8) 0.0163(7) -0.0023(6) 0.0059(6) -0.0013(7)
C11 0.0228(8) 0.0200(8) 0.0230(8) -0.0015(6) 0.0070(6) -0.0008(6)
C9 0.0529(11) 0.0222(9) 0.0223(8) 0.0058(7) 0.0058(8) 0.0053(8)
C14 0.0206(8) 0.0156(7) 0.0319(9) 0.0000(6) 0.0032(6) -0.0038(6)
C16 0.0383(10) 0.0171(8) 0.0444(11) 0.0025(7) 0.0116(8) -0.0021(7)
C6 0.0648(13) 0.0254(9) 0.0142(8) -0.0004(7) 0.0036(8) 0.0030(9)
C8 0.0507(12) 0.0298(9) 0.0284(9) 0.0087(7) 0.0099(8) -0.0094(8)
C10 0.0425(10) 0.0329(9) 0.0190(8) 0.0047(7) -0.0043(7) -0.0004(8)
C17 0.0642(14) 0.0199(9) 0.0385(11) 0.0051(8) 0.0084(10) 0.0004(9)
N3 0.0202(6) 0.0164(6) 0.0303(7) 0.0010(5) 0.0012(5) 0.0002(5)

loop_
_atom_type_symbol
_atom_type_description
_atom_type_scat_dispersion_real
_atom_type_scat_dispersion_imag
_atom_type_scat_source
C C 0.0033 0.0016 'International Tables Vol C Tables 4.2.6.8 and 6.1.1.4'
H H 0.0000 0.0000 'International Tables Vol C Tables 4.2.6.8 and 6.1.1.4'
N N 0.0061 0.0033 'International Tables Vol C Tables 4.2.6.8 and 6.1.1.4'
O O 0.0106 0.0060 'International Tables Vol C Tables 4.2.6.8 and 6.1.1.4'
F F 0.0171 0.0103 'International Tables Vol C Tables 4.2.6.8 and 6.1.1.4'
S S 0.1246 0.1234 'International Tables Vol C Tables 4.2.6.8 and 6.1.1.4'
Fe Fe 0.3463 0.8444 'International Tables Vol C Tables 4.2.6.8 and 6.1.1.4'

loop_
_geom_angle_atom_site_label_1
_geom_angle_atom_site_label_2
_geom_angle_atom_site_label_3
_geom_angle
_geom_angle_site_symmetry_1
_geom_angle_site_symmetry_3
_geom_angle_publ_flag
C1 Fe1 C6 106.61(7) . . ?
C1 Fe1 C10 121.01(7) . . ?
C6 Fe1 C10 41.05(8) . . ?
C1 Fe1 C5 41.30(6) . . ?
C6 Fe1 C5 122.88(7) . . ?
C10 Fe1 C5 106.14(7) . . ?
C1 Fe1 C9 157.15(7) . . ?
C6 Fe1 C9 68.53(7) . . ?
C10 Fe1 C9 40.70(7) . . ?
C5 Fe1 C9 121.22(7) . . ?
C1 Fe1 C7 123.32(7) . . ?
C6 Fe1 C7 40.58(8) . . ?
C10 Fe1 C7 68.70(8) . . ?
C5 Fe1 C7 159.81(7) . . ?
C9 Fe1 C7 68.40(8) . . ?
C1 Fe1 C8 160.42(7) . . ?
C6 Fe1 C8 68.44(8) . . ?
C10 Fe1 C8 68.54(8) . . ?
C5 Fe1 C8 157.36(7) . . ?
C9 Fe1 C8 40.53(8) . . ?
C7 Fe1 C8 40.75(8) . . ?
C1 Fe1 C2 41.15(6) . . ?
C6 Fe1 C2 121.21(7) . . ?
C10 Fe1 C2 157.14(7) . . ?
C5 Fe1 C2 69.62(6) . . ?
C9 Fe1 C2 160.59(7) . . ?
C7 Fe1 C2 107.14(7) . . ?
C8 Fe1 C2 123.89(7) . . ?
C1 Fe1 C4 68.42(6) . . ?
C6 Fe1 C4 160.16(8) . . ?
C10 Fe1 C4 123.70(7) . . ?
C5 Fe1 C4 40.77(6) . . ?
C9 Fe1 C4 108.16(7) . . ?
C7 Fe1 C4 158.15(8) . . ?
C8 Fe1 C4 122.61(7) . . ?
C2 Fe1 C4 68.54(6) . . ?
C1 Fe1 C3 68.37(6) . . ?
C6 Fe1 C3 157.51(8) . . ?
C10 Fe1 C3 160.49(7) . . ?
C5 Fe1 C3 68.74(6) . . ?
C9 Fe1 C3 124.61(7) . . ?
C7 Fe1 C3 122.53(8) . . ?
C8 Fe1 C3 108.52(7) . . ?
C2 Fe1 C3 40.61(6) . . ?
C4 Fe1 C3 40.38(7) . . ?
O2 S2 O1 118.64(7) . . ?
O2 S2 N3 117.13(7) . . ?
O1 S2 N3 108.01(7) . . ?
O2 S2 C18 104.54(8) . . ?
O1 S2 C18 104.01(8) . . ?
N3 S2 C18 102.20(8) . . ?
O4 S3 O3 118.64(7) . . ?
O4 S3 N3 116.77(7) . . ?
O3 S3 N3 108.17(7) . . ?
O4 S3 C19 105.51(8) . . ?
O3 S3 C19 103.43(8) . . ?
N3 S3 C19 102.00(8) . . ?
C13 N1 C11 108.43(13) . . ?
C13 N1 C1 125.24(13) . . ?
C11 N1 C1 126.05(13) . . ?
C13 N2 C12 108.78(13) . . ?
C13 N2 C14 124.66(13) . . ?
C12 N2 C14 125.83(13) . . ?
F3 C18 F1 108.72(14) . . ?
F3 C18 F2 108.78(14) . . ?
F1 C18 F2 108.10(14) . . ?
F3 C18 S2 110.90(12) . . ?
F1 C18 S2 111.02(12) . . ?
F2 C18 S2 109.25(11) . . ?
F6 C19 F5 108.64(14) . . ?
F6 C19 F4 108.06(14) . . ?
F5 C19 F4 108.40(14) . . ?
F6 C19 S3 111.56(11) . . ?
F5 C19 S3 109.83(12) . . ?
F4 C19 S3 110.26(12) . . ?
C11 C12 N2 107.31(14) . . ?
C11 C12 H12 126.3 . . ?
N2 C12 H12 126.3 . . ?
C3 C2 C1 106.43(14) . . ?
C3 C2 Fe1 69.94(9) . . ?
C1 C2 Fe1 67.81(9) . . ?
C3 C2 H2 126.8 . . ?
C1 C2 H2 126.8 . . ?
Fe1 C2 H2 127.0 . . ?
C2 C1 C5 109.82(13) . . ?
C2 C1 N1 124.42(14) . . ?
C5 C1 N1 125.67(14) . . ?
C2 C1 Fe1 71.04(9) . . ?
C5 C1 Fe1 70.66(9) . . ?
N1 C1 Fe1 127.53(10) . . ?
C4 C5 C1 106.26(14) . . ?
C4 C5 Fe1 70.15(9) . . ?
C1 C5 Fe1 68.04(8) . . ?
C4 C5 H5 126.9 . . ?
C1 C5 H5 126.9 . . ?
Fe1 C5 H5 126.5 . . ?
C4 C3 C2 108.74(14) . . ?
C4 C3 Fe1 69.79(9) . . ?
C2 C3 Fe1 69.44(9) . . ?
C4 C3 H3 125.6 . . ?
C2 C3 H3 125.6 . . ?
Fe1 C3 H3 126.7 . . ?
C14 C15 C16 111.96(13) . . ?
C14 C15 H15A 109.2 . . ?
C16 C15 H15A 109.2 . . ?
C14 C15 H15B 109.2 . . ?
C16 C15 H15B 109.2 . . ?
H15A C15 H15B 107.9 . . ?
N2 C13 N1 108.62(13) . . ?
N2 C13 H13 125.7 . . ?
N1 C13 H13 125.7 . . ?
C6 C7 C8 107.89(17) . . ?
C6 C7 Fe1 69.28(10) . . ?
C8 C7 Fe1 69.75(10) . . ?
C6 C7 H7 126.1 . . ?
C8 C7 H7 126.1 . . ?
Fe1 C7 H7 126.5 . . ?
C3 C4 C5 108.74(14) . . ?
C3 C4 Fe1 69.83(9) . . ?
C5 C4 Fe1 69.08(8) . . ?
C3 C4 H4 125.6 . . ?
C5 C4 H4 125.6 . . ?
Fe1 C4 H4 127.0 . . ?
C12 C11 N1 106.86(14) . . ?
C12 C11 H11 126.6 . . ?
N1 C11 H11 126.6 . . ?
C8 C9 C10 108.45(16) . . ?
C8 C9 Fe1 69.87(10) . . ?
C10 C9 Fe1 69.54(10) . . ?
C8 C9 H9 125.8 . . ?
C10 C9 H9 125.8 . . ?
Fe1 C9 H9 126.4 . . ?
N2 C14 C15 110.66(12) . . ?
N2 C14 H14A 109.5 . . ?
C15 C14 H14A 109.5 . . ?
N2 C14 H14B 109.5 . . ?
C15 C14 H14B 109.5 . . ?
H14A C14 H14B 108.1 . . ?
C17 C16 C15 111.85(15) . . ?
C17 C16 H16A 109.2 . . ?
C15 C16 H16A 109.2 . . ?
C17 C16 H16B 109.2 . . ?
C15 C16 H16B 109.2 . . ?
H16A C16 H16B 107.9 . . ?
C7 C6 C10 108.39(16) . . ?
C7 C6 Fe1 70.14(10) . . ?
C10 C6 Fe1 69.78(10) . . ?
C7 C6 H6 125.8 . . ?
C10 C6 H6 125.8 . . ?
Fe1 C6 H6 125.9 . . ?
C9 C8 C7 107.93(17) . . ?
C9 C8 Fe1 69.60(10) . . ?
C7 C8 Fe1 69.50(10) . . ?
C9 C8 H8 126.0 . . ?
C7 C8 H8 126.0 . . ?
Fe1 C8 H8 126.4 . . ?
C9 C10 C6 107.33(17) . . ?
C9 C10 Fe1 69.76(10) . . ?
C6 C10 Fe1 69.16(10) . . ?
C9 C10 H10 126.3 . . ?
C6 C10 H10 126.3 . . ?
Fe1 C10 H10 126.3 . . ?
C16 C17 H17A 109.5 . . ?
C16 C17 H17B 109.5 . . ?
H17A C17 H17B 109.5 . . ?
C16 C17 H17C 109.5 . . ?
H17A C17 H17C 109.5 . . ?
H17B C17 H17C 109.5 . . ?
S3 N3 S2 124.87(9) . . ?

loop_
_geom_bond_atom_site_label_1
_geom_bond_atom_site_label_2
_geom_bond_distance
_geom_bond_site_symmetry_2
_geom_bond_publ_flag
Fe1 C1 2.0022(15) . ?
Fe1 C6 2.0276(16) . ?
Fe1 C10 2.0358(17) . ?
Fe1 C5 2.0371(15) . ?
Fe1 C9 2.0386(17) . ?
Fe1 C7 2.0390(18) . ?
Fe1 C8 2.0423(17) . ?
Fe1 C2 2.0451(16) . ?
Fe1 C4 2.0513(15) . ?
Fe1 C3 2.0517(16) . ?
S2 O2 1.4239(12) . ?
S2 O1 1.4291(12) . ?
S2 N3 1.5818(13) . ?
S2 C18 1.8327(17) . ?
S3 O4 1.4274(12) . ?
S3 O3 1.4345(11) . ?
S3 N3 1.5774(13) . ?
S3 C19 1.8389(17) . ?
F6 C19 1.324(2) . ?
F5 C19 1.328(2) . ?
F1 C18 1.324(2) . ?
F2 C18 1.331(2) . ?
F4 C19 1.333(2) . ?
N1 C13 1.337(2) . ?
N1 C11 1.386(2) . ?
N1 C1 1.4291(19) . ?
F3 C18 1.322(2) . ?
N2 C13 1.325(2) . ?
N2 C12 1.380(2) . ?
N2 C14 1.4744(19) . ?
C12 C11 1.349(2) . ?
C12 H12 0.9500 . ?
C2 C3 1.422(2) . ?
C2 C1 1.423(2) . ?
C2 H2 0.9500 . ?
C1 C5 1.425(2) . ?
C5 C4 1.424(2) . ?
C5 H5 0.9500 . ?
C3 C4 1.416(2) . ?
C3 H3 0.9500 . ?
C15 C14 1.517(2) . ?
C15 C16 1.525(2) . ?
C15 H15A 0.9900 . ?
C15 H15B 0.9900 . ?
C13 H13 0.9500 . ?
C7 C6 1.410(3) . ?
C7 C8 1.421(3) . ?
C7 H7 0.9500 . ?
C4 H4 0.9500 . ?
C11 H11 0.9500 . ?
C9 C8 1.413(3) . ?
C9 C10 1.417(3) . ?
C9 H9 0.9500 . ?
C14 H14A 0.9900 . ?
C14 H14B 0.9900 . ?
C16 C17 1.524(3) . ?
C16 H16A 0.9900 . ?
C16 H16B 0.9900 . ?
C6 C10 1.425(3) . ?
C6 H6 0.9500 . ?
C8 H8 0.9500 . ?
C10 H10 0.9500 . ?
C17 H17A 0.9800 . ?
C17 H17B 0.9800 . ?
C17 H17C 0.9800 . ?
